data_7036681
loop_
_publ_author_name
'Liu, Yan-Qing'
'Ren, Guo-Jian'
'Zhang, Ying-Hui'
'Xu, Jian'
'Bu, Xian-He'

_publ_section_title
;
 Constructing novel Cd(ii) metal-organic frameworks based on different
 highly connected secondary building units via alteration of reaction
 conditions.
;
_journal_issue 47
_journal_name_full 'Dalton transactions (Cambridge, England : 2003)'
_journal_page_first 20361
_journal_page_last 20366
_journal_paper_doi 10.1039/c5dt02987b
_journal_volume 44
_journal_year 2015
_chemical_formula_sum 'C43 H61 Cd3 N28 O12'
_chemical_formula_weight 1499.39
_space_group_crystal_system orthorhombic
_space_group_IT_number 52
_space_group_name_Hall '-P 2a 2bc'
_space_group_name_H-M_alt 'P n n a'
_symmetry_space_group_name_Hall '-P 2a 2bc'
_symmetry_space_group_name_H-M 'P n n a'
_atom_sites_solution_hydrogens geom
_audit_creation_method SHELXL-2014/7
_audit_update_record
;
2015-09-21 deposited with the CCDC.
2015-09-29 downloaded from the CCDC.
;
_cell_angle_alpha 90
_cell_angle_beta 90
_cell_angle_gamma 90
_cell_formula_units_Z 4
_cell_length_a 14.044(3)
_cell_length_b 20.297(4)
_cell_length_c 23.635(5)
_cell_measurement_reflns_used 46595
_cell_measurement_temperature 293(2)
_cell_measurement_theta_max 28.1
_cell_measurement_theta_min 3.0
_cell_volume 6737(2)
_computing_cell_refinement CrystalClear
_computing_data_collection 'CrystalClear (Rigaku/MSC Inc., 2005)'
_computing_data_reduction CrystalClear
_computing_molecular_graphics 'Bruker SHELXTL'
_computing_publication_material 'Bruker SHELXTL'
_computing_structure_refinement 'SHELXL-2014/7 (Sheldrick, 2014)'
_computing_structure_solution 'SHELXS-97 (Sheldrick, 1990)'
_diffrn_ambient_temperature 293(2)
_diffrn_measured_fraction_theta_full 0.998
_diffrn_measured_fraction_theta_max 0.998
_diffrn_measurement_device_type SCX-MINI
_diffrn_radiation_type MoK\a
_diffrn_radiation_wavelength 0.71073
_diffrn_reflns_av_unetI/netI 0.1232
_diffrn_reflns_laue_measured_fraction_full 0.998
_diffrn_reflns_laue_measured_fraction_max 0.998
_diffrn_reflns_limit_h_max 18
_diffrn_reflns_limit_h_min -18
_diffrn_reflns_limit_k_max 26
_diffrn_reflns_limit_k_min -26
_diffrn_reflns_limit_l_max 30
_diffrn_reflns_limit_l_min -30
_diffrn_reflns_number 5939
_diffrn_reflns_point_group_measured_fraction_full 0.998
_diffrn_reflns_point_group_measured_fraction_max 0.998
_diffrn_reflns_theta_full 24.997
_diffrn_reflns_theta_max 24.997
_diffrn_reflns_theta_min 2.965
_exptl_absorpt_coefficient_mu 1.010
_exptl_absorpt_correction_type none
_exptl_crystal_colour colourless
_exptl_crystal_density_diffrn 1.478
_exptl_crystal_description slice
_exptl_crystal_F_000 3020
_exptl_crystal_size_max 0.200
_exptl_crystal_size_mid 0.100
_exptl_crystal_size_min 0.100
_platon_squeeze_details
;
The total potential solvent accessible void indicate more
solvent molecules can reside in the crystal structure. Based on the TG
and elemental analysis, two DMF molecules and one dimethylamine cation 
were included in the final molecules.
;
_refine_diff_density_max 1.666
_refine_diff_density_min -2.074
_refine_diff_density_rms 0.163
_refine_ls_extinction_method none
_refine_ls_goodness_of_fit_ref 0.959
_refine_ls_hydrogen_treatment constr
_refine_ls_matrix_type full
_refine_ls_number_parameters 278
_refine_ls_number_reflns 5939
_refine_ls_number_restraints 203
_refine_ls_restrained_S_all 0.991
_refine_ls_R_factor_all 0.1138
_refine_ls_R_factor_gt 0.0818
_refine_ls_shift/su_max 0.001
_refine_ls_shift/su_mean 0.000
_refine_ls_structure_factor_coef Fsqd
_refine_ls_weighting_details 'w=1/[\s^2^(Fo^2^)+(0.1257P)^2^] where P=(Fo^2^+2Fc^2^)/3'
_refine_ls_weighting_scheme calc
_refine_ls_wR_factor_gt 0.2123
_refine_ls_wR_factor_ref 0.2257
_reflns_Friedel_coverage 0.000
_reflns_number_gt 3758
_reflns_number_total 5939
_reflns_threshold_expression 'I > 2\s(I)'
_cod_data_source_file c5dt02987b2.cif
_cod_data_source_block 1
_cod_depositor_comments 'Adding full bibliography for 7036681--7036683.cif.'
_cod_database_code 7036681
_audit_block_doi 10.5517/cc1j4p1d
_shelx_shelxl_version_number 2014/7
_shelx_space_group_comment
;
The symmetry employed for this shelxl refinement is uniquely defined
by the following loop, which should always be used as a source of
symmetry information in preference to the above space-group names.
They are only intended as comments.
;
_shelx_estimated_absorpt_t_min 0.824
_shelx_estimated_absorpt_t_max 0.906

loop_
_space_group_symop_operation_xyz
'x, y, z'
'-x+1/2, -y, z'
'x, -y+1/2, -z+1/2'
'-x+1/2, y+1/2, -z+1/2'
'-x, -y, -z'
'x-1/2, y, -z'
'-x, y-1/2, z-1/2'
'x-1/2, -y-1/2, z-1/2'

loop_
_atom_site_label
_atom_site_type_symbol
_atom_site_fract_x
_atom_site_fract_y
_atom_site_fract_z
_atom_site_U_iso_or_equiv
_atom_site_adp_type
_atom_site_occupancy
_atom_site_site_symmetry_order
_atom_site_calc_flag
_atom_site_refinement_flags_posn
_atom_site_refinement_flags_adp
_atom_site_refinement_flags_occupancy
N13 N 0.4796(5) 0.7040(4) 1.0832(3) 0.043(2) Uani 1 1 d . U .
C16 C 0.5646(8) 0.6832(6) 1.0805(5) 0.068(3) Uani 1 1 d . U .
H16 H 0.5923 0.6708 1.1147 0.082 Uiso 1 1 calc R U .
C15 C 0.4410(8) 0.7206(7) 1.0333(5) 0.070(4) Uani 1 1 d . U .
H15 H 0.3793 0.7372 1.0328 0.084 Uiso 1 1 calc R U .
Cd1 Cd 0.89999(5) 0.73070(4) 0.83136(3) 0.0339(3) Uani 1 1 d . U .
Cd2 Cd 0.65567(7) 0.7500 0.7500 0.0322(3) Uani 1 2 d S TU P
O1 O 0.8155(8) 0.7500 0.7500 0.072(3) Uani 1 2 d S TU P
N1 N 0.8870(6) 0.8427(4) 0.8565(3) 0.044(2) Uani 1 1 d . U .
N2 N 0.8814(8) 0.8639(5) 0.9071(4) 0.072(3) Uani 1 1 d . U .
N3 N 0.8749(7) 0.9287(5) 0.9041(4) 0.071(3) Uani 1 1 d . U .
N4 N 0.8846(5) 0.8910(4) 0.8181(3) 0.042(2) Uani 1 1 d . U .
N5 N 0.8553(6) 1.1433(4) 0.7886(3) 0.0387(18) Uani 1 1 d . U .
N9 N 0.7504(6) 0.7023(4) 0.8719(3) 0.046(2) Uani 1 1 d . U .
N10 N 0.6675(6) 0.7072(4) 0.8432(3) 0.044(2) Uani 1 1 d . U .
N11 N 0.5938(5) 0.7039(4) 0.8782(3) 0.044(2) Uani 1 1 d . U .
N12 N 0.7294(5) 0.6938(5) 0.9263(3) 0.050(2) Uani 1 1 d . U .
N6 N 1.0392(6) 0.7525(4) 0.7793(3) 0.048(2) Uani 1 1 d . U .
N7 N 1.1275(6) 0.7494(5) 0.7973(4) 0.060(3) Uani 1 1 d . U .
N8 N 1.4861(7) 0.7500 0.7500 0.044(3) Uani 1 2 d S TU P
O2 O 0.9208(6) 0.6209(4) 0.8012(3) 0.067(2) Uani 1 1 d . U .
C1 C 0.8811(7) 0.9448(5) 0.8499(4) 0.041(2) Uani 1 1 d . U .
C2 C 0.8742(7) 1.0129(5) 0.8287(4) 0.047(3) Uani 1 1 d . U .
C3 C 0.8654(8) 1.0653(5) 0.8658(4) 0.060(3) Uani 1 1 d . U .
H3 H 0.8655 1.0581 0.9046 0.072 Uiso 1 1 calc R U .
C4 C 0.8712(10) 1.0285(6) 0.7700(5) 0.073(4) Uani 1 1 d . U .
H4 H 0.8732 0.9954 0.7428 0.087 Uiso 1 1 calc R U .
C5 C 0.8564(9) 1.1295(6) 0.8443(4) 0.060(3) Uani 1 1 d . U .
H5 H 0.8509 1.1642 0.8698 0.072 Uiso 1 1 calc R U .
C6 C 0.8654(10) 1.0916(6) 0.7547(4) 0.065(3) Uani 1 1 d . U .
H6 H 0.8688 1.1004 0.7162 0.078 Uiso 1 1 calc R U .
C11 C 0.6340(6) 0.6964(5) 0.9305(3) 0.035(2) Uani 1 1 d . U .
C12 C 0.5807(5) 0.6947(4) 0.9821(3) 0.028(2) Uani 1 1 d . U .
C13 C 0.4879(7) 0.7143(6) 0.9835(4) 0.057(3) Uani 1 1 d . U .
H13 H 0.4564 0.7234 0.9498 0.069 Uiso 1 1 calc R U .
C14 C 0.6221(8) 0.6766(6) 1.0319(4) 0.059(3) Uani 1 1 d . U .
H14 H 0.6842 0.6609 1.0337 0.070 Uiso 1 1 calc R U .
C7 C 1.1804(9) 0.7500 0.7500 0.043(3) Uani 1 2 d S TU P
C8 C 1.2839(10) 0.7500 0.7500 0.041(3) Uani 1 2 d S TU P
C10 C 1.4370(8) 0.7644(5) 0.7969(5) 0.055(3) Uani 1 1 d . U .
H10 H 1.4701 0.7747 0.8298 0.066 Uiso 1 1 calc R U .
C9 C 1.3406(10) 0.7644(7) 0.7980(6) 0.085(4) Uani 1 1 d . U .
H9 H 1.3101 0.7743 0.8319 0.102 Uiso 1 1 calc R U .

loop_
_atom_site_aniso_label
_atom_site_aniso_U_11
_atom_site_aniso_U_22
_atom_site_aniso_U_33
_atom_site_aniso_U_23
_atom_site_aniso_U_13
_atom_site_aniso_U_12
N13 0.029(4) 0.067(5) 0.035(4) 0.006(4) 0.015(4) 0.006(4)
C16 0.067(7) 0.093(7) 0.045(6) 0.009(6) 0.008(5) 0.009(6)
C15 0.033(5) 0.122(8) 0.055(6) -0.006(6) 0.028(5) 0.005(5)
Cd1 0.0224(4) 0.0621(5) 0.0173(4) 0.0020(3) -0.0026(3) 0.0006(3)
Cd2 0.0196(5) 0.0567(7) 0.0204(5) 0.0028(4) 0.000 0.000
O1 0.036(4) 0.148(8) 0.032(4) 0.015(5) 0.000 0.000
N1 0.059(5) 0.046(5) 0.027(3) 0.006(3) 0.003(4) 0.004(4)
N2 0.112(7) 0.065(6) 0.038(4) 0.002(4) 0.008(5) 0.006(5)
N3 0.100(7) 0.067(6) 0.046(5) -0.006(5) 0.000(5) 0.004(5)
N4 0.031(4) 0.054(5) 0.041(4) -0.001(4) -0.001(3) 0.005(4)
N5 0.045(4) 0.044(4) 0.027(3) 0.006(3) -0.007(3) 0.008(4)
N9 0.041(4) 0.071(5) 0.025(4) 0.006(4) 0.006(3) 0.006(4)
N10 0.029(4) 0.067(5) 0.035(4) 0.004(4) 0.007(3) -0.004(4)
N11 0.030(4) 0.073(5) 0.029(4) 0.000(4) 0.009(3) -0.003(4)
N12 0.033(4) 0.090(6) 0.026(4) 0.007(4) 0.007(3) 0.001(4)
N6 0.034(4) 0.085(6) 0.025(4) 0.008(4) -0.012(4) -0.002(4)
N7 0.032(5) 0.101(6) 0.048(5) 0.006(5) -0.005(4) -0.007(4)
N8 0.011(5) 0.079(7) 0.043(6) 0.003(5) 0.000 0.000
O2 0.095(6) 0.065(5) 0.042(4) -0.010(4) -0.016(4) 0.002(4)
C1 0.045(5) 0.050(6) 0.029(5) -0.002(4) 0.010(4) 0.005(4)
C2 0.051(6) 0.046(5) 0.045(5) -0.005(5) -0.007(4) 0.001(4)
C3 0.081(7) 0.062(6) 0.037(5) 0.006(5) -0.015(5) -0.004(5)
C4 0.100(8) 0.069(7) 0.049(6) -0.013(5) 0.009(6) 0.006(6)
C5 0.084(7) 0.060(6) 0.035(4) -0.006(5) 0.000(5) 0.007(6)
C6 0.096(8) 0.059(6) 0.039(6) 0.001(4) 0.009(5) 0.008(6)
C11 0.016(4) 0.069(6) 0.020(4) 0.003(4) -0.001(3) 0.001(4)
C12 0.015(4) 0.048(5) 0.021(4) -0.002(4) 0.009(3) -0.008(4)
C13 0.035(5) 0.109(7) 0.028(5) -0.003(5) 0.006(4) -0.012(5)
C14 0.045(6) 0.097(7) 0.034(5) 0.010(5) 0.004(4) 0.026(5)
C7 0.007(5) 0.082(8) 0.039(7) 0.003(6) 0.000 0.000
C8 0.032(6) 0.058(7) 0.034(6) 0.006(6) 0.000 0.000
C10 0.039(6) 0.070(6) 0.056(6) -0.001(5) -0.006(5) 0.008(5)
C9 0.068(7) 0.119(8) 0.067(7) 0.001(6) -0.006(6) -0.010(7)

loop_
_atom_type_symbol
_atom_type_description
_atom_type_scat_dispersion_real
_atom_type_scat_dispersion_imag
_atom_type_scat_source
C C 0.0033 0.0016 'International Tables Vol C Tables 4.2.6.8 and 6.1.1.4'
H H 0.0000 0.0000 'International Tables Vol C Tables 4.2.6.8 and 6.1.1.4'
Cd Cd -0.8075 1.2024 'International Tables Vol C Tables 4.2.6.8 and 6.1.1.4'
N N 0.0061 0.0033 'International Tables Vol C Tables 4.2.6.8 and 6.1.1.4'
O O 0.0106 0.0060 'International Tables Vol C Tables 4.2.6.8 and 6.1.1.4'

loop_
_geom_angle_atom_site_label_1
_geom_angle_atom_site_label_2
_geom_angle_atom_site_label_3
_geom_angle
_geom_angle_site_symmetry_1
_geom_angle_site_symmetry_3
C16 N13 C15 114.9(9) . .
C16 N13 Cd1 124.2(8) . 6_557
C15 N13 Cd1 120.1(6) . 6_557
N13 C16 C14 127.6(11) . .
N13 C16 H16 116.2 . .
C14 C16 H16 116.2 . .
N13 C15 C13 122.9(11) . .
N13 C15 H15 118.5 . .
C13 C15 H15 118.5 . .
O1 Cd1 N6 87.7(3) . .
O1 Cd1 O2 88.43(18) . .
N6 Cd1 O2 85.2(3) . .
O1 Cd1 N1 90.39(19) . .
N6 Cd1 N1 90.8(3) . .
O2 Cd1 N1 175.9(3) . .
O1 Cd1 N13 175.7(3) . 6_657
N6 Cd1 N13 95.5(3) . 6_657
O2 Cd1 N13 89.0(3) . 6_657
N1 Cd1 N13 92.4(3) . 6_657
O1 Cd1 N9 85.5(3) . .
N6 Cd1 N9 171.9(3) . .
O2 Cd1 N9 90.1(3) . .
N1 Cd1 N9 93.7(3) . .
N13 Cd1 N9 91.0(3) 6_657 .
O1 Cd2 N5 93.76(19) . 4_646
O1 Cd2 N5 93.76(19) . 2_675
N5 Cd2 N5 172.5(4) 4_646 2_675
O1 Cd2 N10 85.98(19) . 3_566
N5 Cd2 N10 89.0(3) 4_646 3_566
N5 Cd2 N10 91.6(3) 2_675 3_566
O1 Cd2 N10 85.98(19) . .
N5 Cd2 N10 91.6(3) 4_646 .
N5 Cd2 N10 89.0(3) 2_675 .
N10 Cd2 N10 172.0(4) 3_566 .
O1 Cd2 N8 180.0 . 1_455
N5 Cd2 N8 86.24(19) 4_646 1_455
N5 Cd2 N8 86.24(19) 2_675 1_455
N10 Cd2 N8 94.02(19) 3_566 1_455
N10 Cd2 N8 94.02(19) . 1_455
Cd2 O1 Cd1 121.2(2) . .
Cd2 O1 Cd1 121.2(2) . 3_566
Cd1 O1 Cd1 117.7(5) . 3_566
N2 N1 N4 112.8(8) . .
N2 N1 Cd1 124.6(7) . .
N4 N1 Cd1 122.6(6) . .
N1 N2 N3 106.9(8) . .
N2 N3 C1 107.0(9) . .
C1 N4 N1 102.7(8) . .
C6 N5 C5 115.1(9) . .
C6 N5 Cd2 120.0(6) . 2_675
C5 N5 Cd2 124.8(7) . 2_675
N12 N9 N10 107.7(7) . .
N12 N9 Cd1 128.1(6) . .
N10 N9 Cd1 122.7(5) . .
N11 N10 N9 110.8(7) . .
N11 N10 Cd2 122.9(6) . .
N9 N10 Cd2 123.6(6) . .
N10 N11 C11 104.4(7) . .
N9 N12 C11 106.7(7) . .
N7 N6 N6 108.6(6) . 3_566
N7 N6 Cd1 127.4(6) . .
N6 N6 Cd1 120.5(3) 3_566 .
N6 N7 C7 104.7(9) . .
C10 N8 C10 117.9(13) 3_566 .
C10 N8 Cd2 121.0(6) 3_566 1_655
C10 N8 Cd2 121.0(6) . 1_655
N4 C1 N3 110.3(9) . .
N4 C1 C2 125.5(9) . .
N3 C1 C2 123.8(9) . .
C3 C2 C4 116.3(10) . .
C3 C2 C1 120.8(9) . .
C4 C2 C1 122.9(9) . .
C2 C3 C5 119.5(10) . .
C2 C3 H3 120.2 . .
C5 C3 H3 120.2 . .
C6 C4 C2 118.6(11) . .
C6 C4 H4 120.7 . .
C2 C4 H4 120.7 . .
N5 C5 C3 123.2(10) . .
N5 C5 H5 118.4 . .
C3 C5 H5 118.4 . .
C4 C6 N5 127.1(10) . .
C4 C6 H6 116.5 . .
N5 C6 H6 116.5 . .
N12 C11 N11 110.4(7) . .
N12 C11 C12 125.7(8) . .
N11 C11 C12 123.9(7) . .
C14 C12 C13 117.8(8) . .
C14 C12 C11 121.3(8) . .
C13 C12 C11 120.8(8) . .
C15 C13 C12 120.8(10) . .
C15 C13 H13 119.6 . .
C12 C13 H13 119.6 . .
C12 C14 C16 115.7(9) . .
C12 C14 H14 122.2 . .
C16 C14 H14 122.2 . .
N7 C7 N7 112.7(12) 3_566 .
N7 C7 C8 123.6(6) 3_566 .
N7 C7 C8 123.6(6) . .
C9 C8 C9 111.6(16) 3_566 .
C9 C8 C7 124.2(8) 3_566 .
C9 C8 C7 124.2(8) . .
N8 C10 C9 122.1(12) . .
N8 C10 H10 118.9 . .
C9 C10 H10 118.9 . .
C10 C9 C8 123.1(14) . .
C10 C9 H9 118.4 . .
C8 C9 H9 118.4 . .

loop_
_geom_bond_atom_site_label_1
_geom_bond_atom_site_label_2
_geom_bond_distance
_geom_bond_site_symmetry_2
N13 C16 1.268(13) .
N13 C15 1.341(14) .
N13 Cd1 2.371(7) 6_557
C16 C14 1.411(13) .
C16 H16 0.9300 .
C15 C13 1.355(13) .
C15 H15 0.9300 .
Cd1 O1 2.294(6) .
Cd1 N6 2.352(8) .
Cd1 O2 2.357(7) .
Cd1 N1 2.357(8) .
Cd1 N13 2.371(7) 6_657
Cd1 N9 2.380(8) .
Cd2 O1 2.244(11) .
Cd2 N5 2.355(7) 4_646
Cd2 N5 2.355(7) 2_675
Cd2 N10 2.374(8) 3_566
Cd2 N10 2.374(8) .
Cd2 N8 2.382(10) 1_455
O1 Cd1 2.294(6) 3_566
N1 N2 1.274(10) .
N1 N4 1.336(11) .
N2 N3 1.319(12) .
N3 C1 1.325(11) .
N4 C1 1.326(12) .
N5 C6 1.326(12) .
N5 C5 1.346(11) .
N5 Cd2 2.355(7) 2_675
N9 N12 1.330(10) .
N9 N10 1.351(11) .
N10 N11 1.327(10) .
N11 C11 1.367(10) .
N12 C11 1.345(11) .
N6 N7 1.312(11) .
N6 N6 1.389(15) 3_566
N7 C7 1.342(11) .
N8 C10 1.337(13) 3_566
N8 C10 1.337(13) .
N8 Cd2 2.382(10) 1_655
C1 C2 1.473(14) .
C2 C3 1.385(14) .
C2 C4 1.424(14) .
C3 C5 1.403(15) .
C3 H3 0.9300 .
C4 C6 1.333(16) .
C4 H4 0.9300 .
C5 H5 0.9300 .
C6 H6 0.9300 .
C11 C12 1.432(11) .
C12 C14 1.363(12) .
C12 C13 1.363(12) .
C13 H13 0.9300 .
C14 H14 0.9300 .
C7 N7 1.342(11) 3_566
C7 C8 1.454(18) .
C8 C9 1.416(16) 3_566
C8 C9 1.416(16) .
C10 C9 1.355(17) .
C10 H10 0.9300 .
C9 H9 0.9300 .

loop_
_geom_torsion_atom_site_label_1
_geom_torsion_atom_site_label_2
_geom_torsion_atom_site_label_3
_geom_torsion_atom_site_label_4
_geom_torsion
_geom_torsion_site_symmetry_1
_geom_torsion_site_symmetry_4
C15 N13 C16 C14 0.9(19) . .
Cd1 N13 C16 C14 -168.6(10) 6_557 .
C16 N13 C15 C13 1.5(18) . .
Cd1 N13 C15 C13 171.5(9) 6_557 .
N4 N1 N2 N3 0.0(13) . .
Cd1 N1 N2 N3 -179.9(7) . .
N1 N2 N3 C1 -2.6(13) . .
N2 N1 N4 C1 2.7(11) . .
Cd1 N1 N4 C1 -177.5(6) . .
N12 N9 N10 N11 1.8(11) . .
Cd1 N9 N10 N11 -165.1(6) . .
N12 N9 N10 Cd2 163.4(6) . .
Cd1 N9 N10 Cd2 -3.5(10) . .
N9 N10 N11 C11 -0.2(11) . .
Cd2 N10 N11 C11 -162.0(6) . .
N10 N9 N12 C11 -2.6(11) . .
Cd1 N9 N12 C11 163.3(6) . .
N6 N6 N7 C7 6.6(12) 3_566 .
Cd1 N6 N7 C7 165.4(5) . .
N1 N4 C1 N3 -4.3(11) . .
N1 N4 C1 C2 -178.0(9) . .
N2 N3 C1 N4 4.5(13) . .
N2 N3 C1 C2 178.3(10) . .
N4 C1 C2 C3 176.2(10) . .
N3 C1 C2 C3 3.3(17) . .
N4 C1 C2 C4 -0.4(17) . .
N3 C1 C2 C4 -173.3(12) . .
C4 C2 C3 C5 -1.4(17) . .
C1 C2 C3 C5 -178.2(10) . .
C3 C2 C4 C6 3.5(19) . .
C1 C2 C4 C6 -179.7(11) . .
C6 N5 C5 C3 -1.3(17) . .
Cd2 N5 C5 C3 -178.4(9) 2_675 .
C2 C3 C5 N5 0.4(18) . .
C2 C4 C6 N5 -5(2) . .
C5 N5 C6 C4 3.9(19) . .
Cd2 N5 C6 C4 -178.9(11) 2_675 .
N9 N12 C11 N11 2.6(12) . .
N9 N12 C11 C12 -174.9(9) . .
N10 N11 C11 N12 -1.5(11) . .
N10 N11 C11 C12 176.1(9) . .
N12 C11 C12 C14 -13.7(16) . .
N11 C11 C12 C14 169.2(10) . .
N12 C11 C12 C13 163.1(11) . .
N11 C11 C12 C13 -14.0(15) . .
N13 C15 C13 C12 -5(2) . .
C14 C12 C13 C15 5.3(17) . .
C11 C12 C13 C15 -171.6(11) . .
C13 C12 C14 C16 -2.9(16) . .
C11 C12 C14 C16 173.9(10) . .
N13 C16 C14 C12 0(2) . .
N6 N7 C7 N7 -2.6(5) . 3_566
N6 N7 C7 C8 177.4(5) . .
N7 C7 C8 C9 -15.0(8) 3_566 3_566
N7 C7 C8 C9 165.0(8) . 3_566
N7 C7 C8 C9 165.0(8) 3_566 .
N7 C7 C8 C9 -15.0(8) . .
C10 N8 C10 C9 0.3(9) 3_566 .
Cd2 N8 C10 C9 -179.7(9) 1_655 .
N8 C10 C9 C8 -0.6(18) . .
C9 C8 C9 C10 0.3(8) 3_566 .
C7 C8 C9 C10 -179.7(8) . .

loop_
_platon_squeeze_void_nr
_platon_squeeze_void_average_x
_platon_squeeze_void_average_y
_platon_squeeze_void_average_z
_platon_squeeze_void_volume
_platon_squeeze_void_count_electrons
_platon_squeeze_void_content
1 -0.007 0.000 0.007 1751 642 ' '
2 0.009 0.500 0.547 1748 636 ' '
